data_4325083
loop_
_publ_author_name
'Jonathan A. Kitchen'
'Nicholas G. White'
'Guy N. L. Jameson'
'Jeffery L. Tallon'
'Sally Brooker'

_publ_section_title
;
 Effect of Counteranion X on the Spin Crossover Properties of a Family of
 Diiron(II) Triazole Complexes [FeII2(PMAT)2](X)4
;
_journal_name_full 'Inorganic Chemistry'
_journal_page_first 4586
_journal_page_last 4597
_journal_paper_doi 10.1021/ic200308k
_journal_volume 50
_journal_year 2011
_chemical_formula_sum 'C38.25 H48 F12 Fe2 N16 O13.75 S4'
_chemical_formula_weight 1419.87
_chemical_name_systematic
; 
 ? 
;
_space_group_IT_number 14
_symmetry_cell_setting monoclinic
_symmetry_space_group_name_Hall '-P 2ybc'
_symmetry_space_group_name_H-M 'P 1 21/c 1'
_atom_sites_solution_hydrogens geom
_atom_sites_solution_primary direct
_atom_sites_solution_secondary difmap
_audit_creation_method SHELXL-97
_cell_angle_alpha 90.00
_cell_angle_beta 91.810(6)
_cell_angle_gamma 90.00
_cell_formula_units_Z 4
_cell_length_a 16.112(2)
_cell_length_b 20.052(2)
_cell_length_c 17.618(3)
_cell_measurement_reflns_used 1911
_cell_measurement_temperature 91(2)
_cell_measurement_theta_max 20.817
_cell_measurement_theta_min 2.313
_cell_volume 5689.1(13)
_computing_structure_refinement 'SHELXL-97 (Sheldrick, 1997)'
_computing_structure_solution 'SHELXS-97 (Sheldrick, 1990)'
_diffrn_ambient_temperature 91(2)
_diffrn_measured_fraction_theta_full 0.994
_diffrn_measured_fraction_theta_max 0.994
_diffrn_measurement_device_type 'Bruker Kappa Apex II area detector'
_diffrn_measurement_method '\f and \w scans'
_diffrn_radiation_monochromator graphite
_diffrn_radiation_source 'fine-focus sealed tube'
_diffrn_radiation_type MoK\a
_diffrn_radiation_wavelength 0.71073
_diffrn_reflns_av_R_equivalents 0.1098
_diffrn_reflns_av_sigmaI/netI 0.1417
_diffrn_reflns_limit_h_max 19
_diffrn_reflns_limit_h_min -18
_diffrn_reflns_limit_k_max 23
_diffrn_reflns_limit_k_min -23
_diffrn_reflns_limit_l_max 20
_diffrn_reflns_limit_l_min -20
_diffrn_reflns_number 31905
_diffrn_reflns_theta_full 25.00
_diffrn_reflns_theta_max 25.00
_diffrn_reflns_theta_min 2.34
_exptl_absorpt_coefficient_mu 0.770
_exptl_absorpt_correction_T_max 0.7454
_exptl_absorpt_correction_T_min 0.6492
_exptl_absorpt_correction_type multi-scan
_exptl_absorpt_process_details 'SCALE(Bruker, 2004)'
_exptl_crystal_colour Colourless
_exptl_crystal_density_diffrn 1.658
_exptl_crystal_description Block
_exptl_crystal_F_000 2894
_exptl_crystal_size_max 0.40
_exptl_crystal_size_mid 0.20
_exptl_crystal_size_min 0.20
_refine_diff_density_max 1.291
_refine_diff_density_min -1.453
_refine_diff_density_rms 0.128
_refine_ls_extinction_method none
_refine_ls_goodness_of_fit_ref 1.061
_refine_ls_hydrogen_treatment constr
_refine_ls_matrix_type full
_refine_ls_number_parameters 806
_refine_ls_number_reflns 9977
_refine_ls_number_restraints 31
_refine_ls_restrained_S_all 1.067
_refine_ls_R_factor_all 0.1749
_refine_ls_R_factor_gt 0.0944
_refine_ls_shift/su_max 0.000
_refine_ls_shift/su_mean 0.000
_refine_ls_structure_factor_coef Fsqd
_refine_ls_weighting_details 'calc w=1/[\s^2^(Fo^2^)+(0.1471P)^2^+4.5962P] where P=(Fo^2^+2Fc^2^)/3'
_refine_ls_weighting_scheme calc
_refine_ls_wR_factor_gt 0.2391
_refine_ls_wR_factor_ref 0.2981
_reflns_number_gt 5166
_reflns_number_total 9977
_reflns_threshold_expression >2sigma(I)
_cod_data_source_file ic200308k_si_002.cif
_cod_data_source_block jak640
_cod_original_cell_volume 5689.1(14)
_cod_database_code 4325083

loop_
_symmetry_equiv_pos_as_xyz
'x, y, z'
'-x, y+1/2, -z+1/2'
'-x, -y, -z'
'x, -y-1/2, z-1/2'

loop_
_atom_site_label
_atom_site_type_symbol
_atom_site_fract_x
_atom_site_fract_y
_atom_site_fract_z
_atom_site_U_iso_or_equiv
_atom_site_adp_type
_atom_site_occupancy
_atom_site_symmetry_multiplicity
_atom_site_calc_flag
_atom_site_refinement_flags
_atom_site_disorder_assembly
_atom_site_disorder_group
Fe1 Fe 0.06256(8) 0.41397(5) 0.46330(7) 0.0324(4) Uani 1 1 d . . .
N1 N 0.0508(4) 0.4237(4) 0.3459(4) 0.0365(18) Uani 1 1 d . . .
N2 N -0.0032(10) 0.3195(4) 0.4288(4) 0.086(4) Uani 1 1 d . . .
H2X H -0.0044 0.2920 0.4670 0.103 Uiso 1 1 d . . .
N3 N -0.0581(5) 0.4348(3) 0.4819(4) 0.044(2) Uani 1 1 d . . .
N4 N 0.1000(5) 0.5094(3) 0.4945(4) 0.0434(19) Uani 1 1 d . . .
N5 N -0.1909(6) 0.4157(4) 0.4789(5) 0.053(2) Uani 1 1 d . . .
N6 N -0.2657(6) 0.3778(4) 0.4710(6) 0.075(3) Uani 1 1 d . . .
H6X H -0.2919 0.3997 0.4357 0.090 Uiso 1 1 d . . .
H6Y H -0.2582 0.3324 0.4601 0.090 Uiso 1 1 d . . .
N7 N 0.1999(5) 0.4080(4) 0.4607(4) 0.045(2) Uani 1 1 d . . .
H7X H 0.2131 0.4017 0.4132 0.054 Uiso 1 1 d . . .
N8 N 0.0923(5) 0.3714(4) 0.5676(4) 0.047(2) Uani 1 1 d . . .
C1 C 0.0608(6) 0.4815(6) 0.3094(5) 0.053(3) Uani 1 1 d . . .
H1 H 0.0759 0.5202 0.3378 0.064 Uiso 1 1 calc R . .
C2 C 0.0497(7) 0.4865(7) 0.2314(6) 0.070(4) Uani 1 1 d . . .
H2 H 0.0585 0.5279 0.2067 0.084 Uiso 1 1 calc R . .
C3 C 0.0261(7) 0.4321(7) 0.1902(6) 0.066(3) Uani 1 1 d . . .
H3 H 0.0165 0.4352 0.1368 0.079 Uiso 1 1 calc R . .
C4 C 0.0165(8) 0.3730(6) 0.2271(6) 0.062(3) Uani 1 1 d . . .
H4 H 0.0021 0.3341 0.1990 0.075 Uiso 1 1 calc R . .
C5 C 0.0277(7) 0.3692(5) 0.3054(5) 0.056(3) Uani 1 1 d . . .
C6 C 0.0199(11) 0.3055(5) 0.3491(6) 0.096(5) Uani 1 1 d . . .
H6A H -0.0231 0.2769 0.3242 0.115 Uiso 1 1 calc R . .
H6B H 0.0733 0.2810 0.3492 0.115 Uiso 1 1 calc R . .
C7 C -0.0971(10) 0.3232(5) 0.4391(7) 0.078(4) Uani 1 1 d . . .
H7A H -0.1274 0.3147 0.3903 0.094 Uiso 1 1 calc R . .
H7B H -0.1146 0.2896 0.4766 0.094 Uiso 1 1 calc R . .
C8 C -0.1143(8) 0.3898(4) 0.4660(5) 0.051(3) Uani 1 1 d . . .
C9 C -0.1790(7) 0.4778(5) 0.5026(6) 0.051(3) Uani 1 1 d . . .
C10 C 0.2401(7) 0.4719(5) 0.4724(8) 0.075(4) Uani 1 1 d . . .
H10A H 0.2647 0.4868 0.4245 0.090 Uiso 1 1 calc R . .
H10B H 0.2854 0.4675 0.5114 0.090 Uiso 1 1 calc R . .
C11 C 0.2241(6) 0.3553(4) 0.5146(5) 0.038(2) Uani 1 1 d . . .
H11A H 0.2823 0.3629 0.5324 0.046 Uiso 1 1 calc R . .
H11B H 0.2219 0.3118 0.4881 0.046 Uiso 1 1 calc R . .
C12 C 0.1707(6) 0.3523(4) 0.5812(5) 0.037(2) Uani 1 1 d . . .
C13 C 0.1971(7) 0.3276(5) 0.6507(5) 0.053(3) Uani 1 1 d . . .
H13 H 0.2530 0.3133 0.6583 0.064 Uiso 1 1 calc R . .
C14 C 0.1418(9) 0.3234(7) 0.7103(7) 0.078(4) Uani 1 1 d . . .
H14 H 0.1596 0.3080 0.7592 0.094 Uiso 1 1 calc R . .
C15 C 0.0636(10) 0.3417(8) 0.6959(6) 0.095(5) Uani 1 1 d . . .
H15 H 0.0238 0.3380 0.7343 0.114 Uiso 1 1 calc R . .
C16 C 0.0404(8) 0.3657(7) 0.6266(6) 0.082(4) Uani 1 1 d . . .
H16 H -0.0156 0.3793 0.6186 0.098 Uiso 1 1 calc R . .
Fe2 Fe 0.39565(7) 0.45138(5) 0.04622(6) 0.0266(3) Uani 1 1 d . . .
N21 N 0.2967(4) 0.5168(3) 0.0203(3) 0.0280(16) Uani 1 1 d . . .
N22 N 0.3487(5) 0.4758(4) 0.1605(4) 0.0389(18) Uani 1 1 d . . .
H22X H 0.3602 0.4401 0.1877 0.047 Uiso 1 1 d . . .
N23 N 0.4791(5) 0.5205(3) 0.0868(4) 0.0365(18) Uani 1 1 d . . .
N24 N 0.4506(5) 0.4490(3) -0.0588(4) 0.0389(19) Uani 1 1 d . . .
N25 N 0.5251(5) 0.5948(4) 0.1683(4) 0.046(2) Uani 1 1 d . . .
N26 N 0.5272(6) 0.6364(4) 0.2346(5) 0.063(3) Uani 1 1 d . . .
H26X H 0.5192 0.6769 0.2175 0.076 Uiso 1 1 d . . .
H26Y H 0.5811 0.6332 0.2493 0.076 Uiso 1 1 d . . .
N27 N 0.3263(5) 0.3690(4) -0.0156(6) 0.056(2) Uani 1 1 d . . .
H27X H 0.2724 0.3747 -0.0182 0.068 Uiso 1 1 d . . .
N28 N 0.4579(4) 0.3668(3) 0.0865(3) 0.0286(16) Uani 1 1 d . . .
C21 C 0.2814(7) 0.5464(4) -0.0471(5) 0.045(3) Uani 1 1 d . . .
H21 H 0.3173 0.5364 -0.0873 0.054 Uiso 1 1 calc R . .
C22 C 0.2182(7) 0.5896(4) -0.0616(6) 0.051(3) Uani 1 1 d . . .
H22 H 0.2087 0.6076 -0.1110 0.061 Uiso 1 1 calc R . .
C23 C 0.1679(7) 0.6069(5) -0.0021(5) 0.048(3) Uani 1 1 d . . .
H23 H 0.1244 0.6384 -0.0094 0.058 Uiso 1 1 calc R . .
C24 C 0.1819(5) 0.5780(4) 0.0667(5) 0.040(2) Uani 1 1 d . . .
H24 H 0.1480 0.5894 0.1079 0.048 Uiso 1 1 calc R . .
C25 C 0.2446(5) 0.5324(4) 0.0773(5) 0.031(2) Uani 1 1 d . . .
C26 C 0.2602(6) 0.4942(5) 0.1504(5) 0.042(2) Uani 1 1 d . . .
H26A H 0.2435 0.5219 0.1938 0.050 Uiso 1 1 calc R . .
H26B H 0.2258 0.4533 0.1497 0.050 Uiso 1 1 calc R . .
C27 C 0.3976(6) 0.5284(5) 0.2009(5) 0.049(3) Uani 1 1 d . . .
H27A H 0.3619 0.5675 0.2105 0.059 Uiso 1 1 calc R . .
H27B H 0.4193 0.5113 0.2503 0.059 Uiso 1 1 calc R . .
C28 C 0.4671(5) 0.5481(4) 0.1532(5) 0.032(2) Uani 1 1 d . . .
C29 C 0.4232(6) 0.4047(4) -0.1080(5) 0.041(2) Uani 1 1 d . . .
C30 C 0.3459(7) 0.3654(5) -0.0956(7) 0.057(3) Uani 1 1 d . . .
H30A H 0.2994 0.3839 -0.1271 0.069 Uiso 1 1 calc R . .
H30B H 0.3543 0.3184 -0.1106 0.069 Uiso 1 1 calc R . .
C31 C 0.3432(6) 0.3051(5) 0.0265(7) 0.057(3) Uani 1 1 d . . .
H31A H 0.3415 0.2675 -0.0099 0.069 Uiso 1 1 calc R . .
H31B H 0.2993 0.2978 0.0636 0.069 Uiso 1 1 calc R . .
C32 C 0.4267(6) 0.3064(5) 0.0676(6) 0.047(3) Uani 1 1 d . . .
C33 C 0.4692(7) 0.2476(5) 0.0884(6) 0.051(3) Uani 1 1 d . . .
H33 H 0.4461 0.2056 0.0746 0.062 Uiso 1 1 calc R . .
C34 C 0.5419(8) 0.2502(6) 0.1273(6) 0.063(3) Uani 1 1 d . . .
H34 H 0.5715 0.2106 0.1400 0.076 Uiso 1 1 calc R . .
C35 C 0.5723(7) 0.3113(6) 0.1483(5) 0.057(3) Uani 1 1 d . . .
H35 H 0.6227 0.3147 0.1774 0.068 Uiso 1 1 calc R . .
C36 C 0.5293(6) 0.3678(5) 0.1268(5) 0.046(2) Uani 1 1 d . . .
H36 H 0.5516 0.4099 0.1416 0.055 Uiso 1 1 calc R . .
S41 S 0.3191(2) 0.49979(14) 0.71295(16) 0.0622(8) Uani 1 1 d . . .
O41 O 0.3600(6) 0.5305(5) 0.7751(4) 0.090(3) Uani 1 1 d . . .
O42 O 0.3155(6) 0.4283(4) 0.7206(8) 0.138(5) Uani 1 1 d . . .
O43 O 0.3387(6) 0.5245(5) 0.6418(4) 0.100(3) Uani 1 1 d . . .
C41 C 0.2099(8) 0.5220(5) 0.7201(6) 0.064(3) Uani 1 1 d . . .
F41 F 0.1998(5) 0.5884(3) 0.7143(4) 0.097(3) Uani 1 1 d . . .
F42 F 0.1809(5) 0.5018(5) 0.7848(4) 0.109(3) Uani 1 1 d . . .
F43 F 0.1631(4) 0.4959(3) 0.6652(3) 0.0548(15) Uani 1 1 d . . .
S51 S 0.10189(14) 0.33418(11) 1.00206(13) 0.0368(6) Uani 1 1 d D . .
O51 O 0.0261(4) 0.3098(4) 1.0331(4) 0.0569(19) Uani 1 1 d D . .
O52 O 0.1552(4) 0.3720(3) 1.0521(4) 0.0518(18) Uani 1 1 d D . .
O53 O 0.1440(4) 0.2860(3) 0.9565(4) 0.0546(19) Uani 1 1 d D . .
C51 C 0.0683(6) 0.3927(4) 0.9340(5) 0.045(2) Uani 1 1 d D . .
F51 F 0.1323(4) 0.4192(4) 0.8964(4) 0.091(2) Uani 1 1 d D . .
F52 F 0.0282(4) 0.4448(3) 0.9627(4) 0.076(2) Uani 1 1 d D . .
F53 F 0.0157(4) 0.3674(3) 0.8817(3) 0.0620(16) Uani 1 1 d D . .
S61 S 0.3463(3) 0.1366(3) 0.8186(2) 0.1100(16) Uani 1 1 d D . .
O61 O 0.2849(8) 0.0841(6) 0.8184(7) 0.154(6) Uani 1 1 d D . .
O62 O 0.3680(8) 0.1667(5) 0.8921(5) 0.149(6) Uani 1 1 d D . .
O63 O 0.4173(8) 0.1248(5) 0.7740(6) 0.145(6) Uani 1 1 d D . .
C61 C 0.2899(10) 0.1910(7) 0.7737(7) 0.118(6) Uani 1 1 d DU . .
F61 F 0.2194(9) 0.2038(7) 0.8154(8) 0.213(6) Uani 1 1 d D . .
F62 F 0.2642(9) 0.1726(5) 0.7036(6) 0.175(5) Uani 1 1 d D . .
F63 F 0.3282(8) 0.2492(5) 0.7632(6) 0.170(5) Uani 1 1 d D . .
S71 S 0.1982(2) 0.65294(13) 0.30031(17) 0.0630(9) Uani 1 1 d . . .
O71 O 0.1720(5) 0.6131(3) 0.3608(4) 0.064(2) Uani 1 1 d . . .
O72 O 0.1359(7) 0.6556(6) 0.2348(5) 0.113(4) Uani 1 1 d . . .
O73 O 0.2786(6) 0.6469(4) 0.2737(5) 0.089(3) Uani 1 1 d . . .
C71 C 0.1872(7) 0.7356(6) 0.3337(7) 0.062(3) Uani 1 1 d . . .
F71 F 0.2450(5) 0.7450(3) 0.3952(4) 0.088(2) Uani 1 1 d . . .
F72 F 0.1198(5) 0.7508(4) 0.3645(5) 0.095(3) Uani 1 1 d . . .
F73 F 0.2095(5) 0.7817(3) 0.2859(4) 0.078(2) Uani 1 1 d . . .
O100 O 0.5002(6) 0.2379(5) 0.3935(6) 0.066(3) Uani 0.75 1 d P A 1
H10X H 0.4722 0.2693 0.3705 0.079 Uiso 0.75 1 d P B 1
C100 C 0.5852(9) 0.2571(6) 0.4071(8) 0.051(4) Uani 0.75 1 d P A 1
H100 H 0.5867 0.2909 0.4489 0.062 Uiso 0.75 1 calc PR A 1
C101 C 0.6226(11) 0.2854(7) 0.3439(8) 0.067(5) Uani 0.75 1 d P A 1
H10C H 0.6259 0.2520 0.3035 0.080 Uiso 0.75 1 calc PR A 1
H10D H 0.6786 0.3008 0.3585 0.080 Uiso 0.75 1 calc PR A 1
H10E H 0.5893 0.3234 0.3254 0.080 Uiso 0.75 1 calc PR A 1
C102 C 0.6304(8) 0.1960(6) 0.4357(7) 0.046(3) Uani 0.75 1 d P A 1
H10F H 0.5954 0.1718 0.4709 0.056 Uiso 0.75 1 calc PR A 1
H10G H 0.6823 0.2093 0.4620 0.056 Uiso 0.75 1 calc PR A 1
H10H H 0.6429 0.1671 0.3927 0.056 Uiso 0.75 1 calc PR A 1
O500 O 0.6093(18) 0.2045(15) 0.3089(15) 0.064(8) Uani 0.25 1 d P C 2
H50X H 0.6274 0.2315 0.3445 0.076 Uiso 0.25 1 d P D 2
H50Y H 0.6469 0.1855 0.2821 0.076 Uiso 0.25 1 d P E 2
O200 O 0.3761(8) 0.5878(6) 0.3986(7) 0.046(3) Uani 0.50 1 d P . .
H20X H 0.3707 0.5979 0.4441 0.055 Uiso 0.50 1 d P . .
H20Y H 0.3316 0.6039 0.3743 0.055 Uiso 0.50 1 d P . .
O300 O 0.5415(19) 0.5747(15) 0.4410(18) 0.074(9) Uani 0.25 1 d PU . .
H30X H 0.5750 0.5487 0.4189 0.088 Uiso 0.25 1 d P . .
H30Y H 0.4868 0.5778 0.4287 0.088 Uiso 0.25 1 d P . .

loop_
_atom_site_aniso_label
_atom_site_aniso_U_11
_atom_site_aniso_U_22
_atom_site_aniso_U_33
_atom_site_aniso_U_23
_atom_site_aniso_U_13
_atom_site_aniso_U_12
Fe1 0.0344(8) 0.0230(6) 0.0391(7) -0.0040(5) -0.0099(6) 0.0033(6)
N1 0.025(4) 0.051(5) 0.034(4) -0.002(3) -0.002(3) 0.011(4)
N2 0.208(14) 0.022(4) 0.027(4) 0.003(3) -0.026(6) 0.016(7)
N3 0.056(6) 0.025(4) 0.050(4) 0.004(3) -0.028(4) -0.009(4)
N4 0.044(5) 0.030(4) 0.056(5) 0.005(3) -0.019(4) -0.009(4)
N5 0.051(6) 0.042(5) 0.065(6) 0.029(4) -0.032(5) -0.025(5)
N6 0.082(8) 0.059(6) 0.082(7) 0.027(5) -0.044(6) -0.043(6)
N7 0.026(4) 0.049(5) 0.060(5) 0.018(4) 0.016(4) 0.011(4)
N8 0.040(5) 0.056(5) 0.045(4) -0.018(4) 0.007(4) -0.010(4)
C1 0.038(6) 0.083(8) 0.040(5) 0.005(5) 0.003(5) -0.022(6)
C2 0.051(7) 0.116(10) 0.042(6) 0.031(6) -0.005(5) -0.041(7)
C3 0.040(7) 0.128(11) 0.030(5) 0.001(6) 0.001(5) 0.014(7)
C4 0.080(9) 0.067(7) 0.039(5) -0.013(5) -0.012(6) 0.038(7)
C5 0.077(8) 0.051(6) 0.038(5) -0.007(4) -0.011(5) 0.038(6)
C6 0.198(17) 0.047(6) 0.041(6) -0.009(5) -0.028(8) 0.060(9)
C7 0.143(15) 0.034(6) 0.057(7) 0.000(5) -0.016(8) -0.012(8)
C8 0.079(9) 0.027(5) 0.043(5) 0.014(4) -0.039(6) -0.020(6)
C9 0.048(7) 0.033(6) 0.071(7) 0.026(5) -0.029(5) -0.023(5)
C10 0.026(6) 0.050(7) 0.150(12) 0.050(7) -0.002(7) -0.006(6)
C11 0.025(5) 0.043(5) 0.047(5) 0.004(4) 0.004(4) 0.014(4)
C12 0.027(5) 0.036(5) 0.046(5) -0.003(4) -0.005(4) -0.009(4)
C13 0.064(8) 0.055(6) 0.040(5) 0.008(4) -0.007(5) -0.015(6)
C14 0.074(10) 0.108(10) 0.052(7) 0.013(6) -0.011(7) -0.048(8)
C15 0.088(11) 0.165(14) 0.033(6) -0.024(7) 0.015(7) -0.071(11)
C16 0.055(8) 0.148(12) 0.043(6) -0.038(7) 0.017(6) -0.024(8)
Fe2 0.0217(7) 0.0244(6) 0.0335(6) -0.0041(5) -0.0013(5) 0.0023(5)
N21 0.038(4) 0.018(3) 0.028(3) -0.001(3) 0.001(3) -0.002(3)
N22 0.034(5) 0.049(4) 0.034(4) 0.004(3) 0.004(4) 0.014(4)
N23 0.031(4) 0.033(4) 0.046(4) -0.010(3) -0.005(4) 0.011(4)
N24 0.044(5) 0.025(4) 0.047(4) -0.013(3) -0.013(4) 0.006(4)
N25 0.045(5) 0.048(5) 0.045(4) -0.025(4) -0.023(4) 0.021(4)
N26 0.074(7) 0.061(5) 0.051(5) -0.045(4) -0.034(5) 0.019(5)
N27 0.026(5) 0.034(5) 0.108(8) 0.016(4) -0.014(5) -0.002(4)
N28 0.028(4) 0.034(4) 0.024(3) 0.000(3) 0.002(3) 0.009(3)
C21 0.073(8) 0.032(5) 0.030(4) 0.002(4) 0.016(5) 0.004(5)
C22 0.078(8) 0.024(5) 0.051(6) 0.001(4) -0.016(6) 0.013(5)
C23 0.049(7) 0.043(6) 0.051(6) -0.001(4) -0.014(5) 0.011(5)
C24 0.023(5) 0.045(5) 0.051(6) 0.000(4) 0.003(4) -0.001(4)
C25 0.015(5) 0.038(5) 0.041(5) -0.003(4) 0.003(4) -0.004(4)
C26 0.043(6) 0.047(5) 0.037(5) 0.008(4) 0.007(4) 0.008(5)
C27 0.048(7) 0.067(7) 0.033(5) -0.015(4) -0.002(5) 0.001(5)
C28 0.024(5) 0.034(5) 0.039(5) -0.010(4) -0.013(4) 0.014(4)
C29 0.043(6) 0.026(5) 0.054(6) -0.010(4) -0.022(5) 0.017(4)
C30 0.039(6) 0.051(6) 0.081(8) -0.005(5) -0.008(6) -0.008(5)
C31 0.034(6) 0.035(6) 0.104(9) 0.014(5) 0.003(6) -0.003(5)
C32 0.030(6) 0.048(6) 0.062(6) 0.012(5) 0.015(5) 0.004(5)
C33 0.039(7) 0.032(5) 0.084(8) 0.024(5) 0.010(6) 0.000(5)
C34 0.065(9) 0.053(7) 0.073(8) 0.020(6) 0.027(7) 0.033(7)
C35 0.055(7) 0.072(8) 0.042(5) 0.012(5) -0.003(5) 0.032(6)
C36 0.048(7) 0.055(6) 0.033(5) -0.014(4) -0.009(5) 0.012(5)
S41 0.065(2) 0.0611(18) 0.0589(16) 0.0141(13) -0.0287(15) -0.0159(15)
O41 0.096(7) 0.116(7) 0.057(5) -0.001(5) -0.030(5) -0.048(6)
O42 0.084(8) 0.059(6) 0.266(15) 0.037(7) -0.095(9) -0.010(5)
O43 0.099(8) 0.154(9) 0.047(5) 0.029(5) -0.018(5) -0.008(7)
C41 0.086(10) 0.058(7) 0.047(6) 0.002(5) -0.004(6) -0.013(7)
F41 0.124(7) 0.057(4) 0.109(6) -0.032(4) -0.012(5) 0.005(4)
F42 0.100(6) 0.181(8) 0.044(4) 0.021(4) -0.011(4) -0.065(6)
F43 0.054(4) 0.052(3) 0.056(3) -0.004(3) -0.026(3) 0.004(3)
S51 0.0254(13) 0.0366(12) 0.0477(13) -0.0019(10) -0.0072(10) -0.0029(10)
O51 0.037(4) 0.076(5) 0.058(4) 0.020(4) -0.005(3) -0.014(4)
O52 0.035(4) 0.067(4) 0.053(4) -0.024(3) -0.012(3) 0.004(3)
O53 0.037(4) 0.037(4) 0.089(5) -0.027(3) -0.011(4) 0.012(3)
C51 0.039(6) 0.046(6) 0.050(6) 0.000(5) -0.001(5) 0.008(5)
F51 0.065(5) 0.099(5) 0.109(6) 0.042(4) 0.031(4) -0.008(4)
F52 0.070(5) 0.043(3) 0.114(6) -0.005(3) -0.002(4) 0.019(3)
F53 0.062(4) 0.081(4) 0.043(3) -0.003(3) -0.014(3) 0.023(3)
S61 0.113(4) 0.139(4) 0.079(3) -0.030(3) 0.025(3) -0.036(3)
O61 0.168(12) 0.157(10) 0.142(10) -0.090(8) 0.083(9) -0.121(10)
O62 0.202(13) 0.142(9) 0.107(8) -0.091(7) 0.089(9) -0.110(9)
O63 0.206(14) 0.140(9) 0.095(7) -0.049(7) 0.095(9) -0.075(9)
C61 0.181(19) 0.098(12) 0.077(10) -0.055(9) 0.021(12) 0.012(13)
F61 0.236(16) 0.222(14) 0.183(13) -0.042(11) 0.049(12) 0.034(13)
F62 0.308(17) 0.100(7) 0.113(8) -0.016(6) -0.032(9) 0.014(8)
F63 0.289(16) 0.094(7) 0.121(8) 0.014(6) -0.061(9) -0.069(8)
S71 0.071(2) 0.0502(16) 0.0702(18) -0.0194(14) 0.0351(17) -0.0172(15)
O71 0.075(6) 0.053(4) 0.065(5) 0.000(4) 0.021(4) -0.013(4)
O72 0.099(8) 0.183(10) 0.057(5) -0.041(6) 0.012(5) -0.052(7)
O73 0.097(7) 0.064(5) 0.110(7) 0.008(5) 0.058(6) 0.025(5)
C71 0.046(7) 0.059(7) 0.082(8) 0.009(6) 0.014(7) 0.015(6)
F71 0.097(6) 0.073(4) 0.092(5) -0.021(4) -0.015(5) -0.016(4)
F72 0.075(5) 0.091(5) 0.121(6) -0.017(4) 0.039(5) 0.023(4)
F73 0.097(6) 0.046(4) 0.090(5) 0.007(3) 0.006(4) 0.002(4)
O100 0.055(7) 0.056(6) 0.085(7) 0.003(5) -0.018(6) -0.004(5)
C100 0.053(9) 0.042(7) 0.059(8) -0.001(6) -0.024(7) -0.033(7)
C101 0.101(14) 0.048(8) 0.052(8) -0.013(7) -0.002(9) -0.021(9)
C102 0.042(8) 0.058(8) 0.038(7) 0.001(6) -0.007(6) 0.009(7)
O500 0.06(2) 0.09(2) 0.043(15) -0.024(14) -0.035(14) -0.011(17)
O200 0.042(8) 0.049(8) 0.048(7) 0.017(6) 0.010(6) 0.003(6)
O300 0.057(15) 0.074(15) 0.089(16) -0.023(13) -0.010(13) 0.058(13)

loop_
_atom_type_symbol
_atom_type_description
_atom_type_scat_dispersion_real
_atom_type_scat_dispersion_imag
_atom_type_scat_source
C C 0.0033 0.0016 'International Tables Vol C Tables 4.2.6.8 and 6.1.1.4'
H H 0.0000 0.0000 'International Tables Vol C Tables 4.2.6.8 and 6.1.1.4'
N N 0.0061 0.0033 'International Tables Vol C Tables 4.2.6.8 and 6.1.1.4'
O O 0.0106 0.0060 'International Tables Vol C Tables 4.2.6.8 and 6.1.1.4'
F F 0.0171 0.0103 'International Tables Vol C Tables 4.2.6.8 and 6.1.1.4'
S S 0.1246 0.1234 'International Tables Vol C Tables 4.2.6.8 and 6.1.1.4'
Fe Fe 0.3463 0.8444 'International Tables Vol C Tables 4.2.6.8 and 6.1.1.4'

loop_
_geom_angle_atom_site_label_1
_geom_angle_atom_site_label_2
_geom_angle_atom_site_label_3
_geom_angle
_geom_angle_site_symmetry_1
_geom_angle_site_symmetry_3
_geom_angle_publ_flag
N3 Fe1 N8 97.9(3) . . y
N3 Fe1 N4 92.2(3) . . y
N8 Fe1 N4 95.0(3) . . y
N3 Fe1 N1 94.8(3) . . y
N8 Fe1 N1 159.0(3) . . y
N4 Fe1 N1 101.2(3) . . y
N3 Fe1 N7 167.9(3) . . y
N8 Fe1 N7 78.0(3) . . y
N4 Fe1 N7 76.9(3) . . y
N1 Fe1 N7 92.5(3) . . y
N3 Fe1 N2 76.7(4) . . y
N8 Fe1 N2 89.3(3) . . y
N4 Fe1 N2 168.7(4) . . y
N1 Fe1 N2 77.4(3) . . y
N7 Fe1 N2 114.3(4) . . y
C1 N1 C5 118.9(8) . . ?
C1 N1 Fe1 123.4(6) . . ?
C5 N1 Fe1 117.7(6) . . ?
C6 N2 C7 113.4(11) . . ?
C6 N2 Fe1 106.6(8) . . ?
C7 N2 Fe1 112.8(6) . . ?
C6 N2 H2X 128.3 . . ?
C7 N2 H2X 83.9 . . ?
Fe1 N2 H2X 110.2 . . ?
C8 N3 N4 106.5(9) . 3_566 ?
C8 N3 Fe1 119.1(7) . . ?
N4 N3 Fe1 134.3(6) 3_566 . ?
C9 N4 N3 108.5(8) 3_566 3_566 ?
C9 N4 Fe1 118.0(7) 3_566 . ?
N3 N4 Fe1 133.5(6) 3_566 . ?
C9 N5 C8 106.7(8) . . ?
C9 N5 N6 130.0(10) . . ?
C8 N5 N6 123.2(9) . . ?
N5 N6 H6X 101.0 . . ?
N5 N6 H6Y 114.9 . . ?
H6X N6 H6Y 114.2 . . ?
C10 N7 C11 115.9(9) . . ?
C10 N7 Fe1 113.0(6) . . ?
C11 N7 Fe1 105.8(5) . . ?
C10 N7 H7X 98.2 . . ?
C11 N7 H7X 116.5 . . ?
Fe1 N7 H7X 107.4 . . ?
C12 N8 C16 116.1(10) . . ?
C12 N8 Fe1 118.0(6) . . ?
C16 N8 Fe1 125.7(8) . . ?
N1 C1 C2 121.7(10) . . ?
N1 C1 H1 119.1 . . ?
C2 C1 H1 119.1 . . ?
C3 C2 C1 119.9(11) . . ?
C3 C2 H2 120.1 . . ?
C1 C2 H2 120.1 . . ?
C2 C3 C4 118.5(10) . . ?
C2 C3 H3 120.8 . . ?
C4 C3 H3 120.8 . . ?
C3 C4 C5 120.6(10) . . ?
C3 C4 H4 119.7 . . ?
C5 C4 H4 119.7 . . ?
N1 C5 C4 120.4(10) . . ?
N1 C5 C6 116.5(8) . . ?
C4 C5 C6 123.1(10) . . ?
N2 C6 C5 110.4(8) . . ?
N2 C6 H6A 109.6 . . ?
C5 C6 H6A 109.6 . . ?
N2 C6 H6B 109.6 . . ?
C5 C6 H6B 109.6 . . ?
H6A C6 H6B 108.1 . . ?
C8 C7 N2 106.4(10) . . ?
C8 C7 H7A 110.4 . . ?
N2 C7 H7A 110.4 . . ?
C8 C7 H7B 110.4 . . ?
N2 C7 H7B 110.4 . . ?
H7A C7 H7B 108.6 . . ?
N3 C8 N5 109.1(9) . . ?
N3 C8 C7 124.9(12) . . ?
N5 C8 C7 126.1(11) . . ?
N4 C9 N5 109.2(10) 3_566 . ?
N4 C9 C10 120.8(9) 3_566 3_566 ?
N5 C9 C10 129.8(10) . 3_566 ?
N7 C10 C9 110.2(8) . 3_566 ?
N7 C10 H10A 109.6 . . ?
C9 C10 H10A 109.6 3_566 . ?
N7 C10 H10B 109.6 . . ?
C9 C10 H10B 109.6 3_566 . ?
H10A C10 H10B 108.1 . . ?
N7 C11 C12 113.2(7) . . ?
N7 C11 H11A 108.9 . . ?
C12 C11 H11A 108.9 . . ?
N7 C11 H11B 108.9 . . ?
C12 C11 H11B 108.9 . . ?
H11A C11 H11B 107.7 . . ?
N8 C12 C13 121.8(9) . . ?
N8 C12 C11 114.7(8) . . ?
C13 C12 C11 123.4(9) . . ?
C12 C13 C14 120.2(11) . . ?
C12 C13 H13 119.9 . . ?
C14 C13 H13 119.9 . . ?
C15 C14 C13 117.5(12) . . ?
C15 C14 H14 121.3 . . ?
C13 C14 H14 121.3 . . ?
C14 C15 C16 120.2(12) . . ?
C14 C15 H15 119.9 . . ?
C16 C15 H15 119.9 . . ?
C15 C16 N8 124.1(13) . . ?
C15 C16 H16 117.9 . . ?
N8 C16 H16 117.9 . . ?
N23 Fe2 N24 91.9(3) . . y
N23 Fe2 N28 97.4(3) . . y
N24 Fe2 N28 94.1(3) . . y
N23 Fe2 N21 98.0(3) . . y
N24 Fe2 N21 99.3(3) . . y
N28 Fe2 N21 159.2(3) . . y
N23 Fe2 N22 76.9(3) . . y
N24 Fe2 N22 167.6(3) . . y
N28 Fe2 N22 92.6(2) . . y
N21 Fe2 N22 77.4(2) . . y
N23 Fe2 N27 167.4(3) . . y
N24 Fe2 N27 76.8(3) . . y
N28 Fe2 N27 78.1(3) . . y
N21 Fe2 N27 89.5(3) . . y
N22 Fe2 N27 114.9(3) . . y
C21 N21 C25 116.7(7) . . ?
C21 N21 Fe2 125.8(6) . . ?
C25 N21 Fe2 117.5(5) . . ?
C26 N22 C27 112.1(7) . . ?
C26 N22 Fe2 107.5(5) . . ?
C27 N22 Fe2 113.5(5) . . ?
C26 N22 H22X 117.1 . . ?
C27 N22 H22X 102.5 . . ?
Fe2 N22 H22X 104.0 . . ?
C28 N23 N24 106.0(7) . 3_665 ?
C28 N23 Fe2 118.9(6) . . ?
N24 N23 Fe2 135.0(5) 3_665 . ?
C29 N24 N23 108.9(7) . 3_665 ?
C29 N24 Fe2 117.5(7) . . ?
N23 N24 Fe2 132.9(5) 3_665 . ?
C28 N25 C29 106.7(7) . 3_665 ?
C28 N25 N26 124.4(8) . . ?
C29 N25 N26 128.8(8) 3_665 . ?
N25 N26 H26X 105.1 . . ?
N25 N26 H26Y 100.9 . . ?
H26X N26 H26Y 107.3 . . ?
C30 N27 C31 113.2(8) . . ?
C30 N27 Fe2 112.7(6) . . ?
C31 N27 Fe2 107.9(7) . . ?
C30 N27 H27X 101.6 . . ?
C31 N27 H27X 107.5 . . ?
Fe2 N27 H27X 113.9 . . ?
C36 N28 C32 117.0(8) . . ?
C36 N28 Fe2 124.6(6) . . ?
C32 N28 Fe2 118.3(6) . . ?
N21 C21 C22 124.4(8) . . ?
N21 C21 H21 117.8 . . ?
C22 C21 H21 117.8 . . ?
C21 C22 C23 118.0(9) . . ?
C21 C22 H22 121.0 . . ?
C23 C22 H22 121.0 . . ?
C24 C23 C22 118.9(9) . . ?
C24 C23 H23 120.6 . . ?
C22 C23 H23 120.6 . . ?
C23 C24 C25 120.6(9) . . ?
C23 C24 H24 119.7 . . ?
C25 C24 H24 119.7 . . ?
N21 C25 C24 121.3(8) . . ?
N21 C25 C26 114.9(7) . . ?
C24 C25 C26 123.8(7) . . ?
N22 C26 C25 111.3(7) . . ?
N22 C26 H26A 109.4 . . ?
C25 C26 H26A 109.4 . . ?
N22 C26 H26B 109.4 . . ?
C25 C26 H26B 109.4 . . ?
H26A C26 H26B 108.0 . . ?
C28 C27 N22 108.5(7) . . ?
C28 C27 H27A 110.0 . . ?
N22 C27 H27A 110.0 . . ?
C28 C27 H27B 110.0 . . ?
N22 C27 H27B 110.0 . . ?
H27A C27 H27B 108.4 . . ?
N23 C28 N25 110.4(8) . . ?
N23 C28 C27 122.1(8) . . ?
N25 C28 C27 127.5(8) . . ?
N24 C29 N25 107.9(9) . 3_665 ?
N24 C29 C30 121.8(9) . . ?
N25 C29 C30 130.3(8) 3_665 . ?
N27 C30 C29 108.7(9) . . ?
N27 C30 H30A 109.9 . . ?
C29 C30 H30A 109.9 . . ?
N27 C30 H30B 109.9 . . ?
C29 C30 H30B 109.9 . . ?
H30A C30 H30B 108.3 . . ?
N27 C31 C32 111.6(8) . . ?
N27 C31 H31A 109.3 . . ?
C32 C31 H31A 109.3 . . ?
N27 C31 H31B 109.3 . . ?
C32 C31 H31B 109.3 . . ?
H31A C31 H31B 108.0 . . ?
N28 C32 C33 120.9(10) . . ?
N28 C32 C31 117.0(8) . . ?
C33 C32 C31 122.0(9) . . ?
C34 C33 C32 120.8(10) . . ?
C34 C33 H33 119.6 . . ?
C32 C33 H33 119.6 . . ?
C33 C34 C35 118.3(10) . . ?
C33 C34 H34 120.8 . . ?
C35 C34 H34 120.8 . . ?
C34 C35 C36 119.4(11) . . ?
C34 C35 H35 120.3 . . ?
C36 C35 H35 120.3 . . ?
N28 C36 C35 123.6(10) . . ?
N28 C36 H36 118.2 . . ?
C35 C36 H36 118.2 . . ?
O43 S41 O41 115.6(6) . . ?
O43 S41 O42 116.6(8) . . ?
O41 S41 O42 112.5(7) . . ?
O43 S41 C41 102.8(6) . . ?
O41 S41 C41 105.6(6) . . ?
O42 S41 C41 101.2(6) . . ?
F42 C41 F43 107.7(10) . . ?
F42 C41 F41 109.0(10) . . ?
F43 C41 F41 105.9(9) . . ?
F42 C41 S41 110.9(9) . . ?
F43 C41 S41 112.6(8) . . ?
F41 C41 S41 110.6(8) . . ?
O52 S51 O53 114.6(4) . . ?
O52 S51 O51 116.5(4) . . ?
O53 S51 O51 113.8(4) . . ?
O52 S51 C51 103.5(4) . . ?
O53 S51 C51 102.1(4) . . ?
O51 S51 C51 103.9(4) . . ?
F53 C51 F52 104.8(8) . . ?
F53 C51 F51 106.8(8) . . ?
F52 C51 F51 105.3(8) . . ?
F53 C51 S51 113.2(6) . . ?
F52 C51 S51 114.0(6) . . ?
F51 C51 S51 112.0(7) . . ?
O63 S61 O61 116.1(6) . . ?
O63 S61 O62 112.4(7) . . ?
O61 S61 O62 116.6(6) . . ?
O63 S61 C61 106.9(8) . . ?
O61 S61 C61 96.7(9) . . ?
O62 S61 C61 105.7(7) . . ?
F63 C61 F62 104.0(12) . . ?
F63 C61 F61 107.5(11) . . ?
F62 C61 F61 107.5(14) . . ?
F63 C61 S61 113.9(12) . . ?
F62 C61 S61 114.7(9) . . ?
F61 C61 S61 108.8(11) . . ?
O73 S71 O71 120.6(5) . . ?
O73 S71 O72 110.4(6) . . ?
O71 S71 O72 113.0(5) . . ?
O73 S71 C71 107.3(5) . . ?
O71 S71 C71 104.1(5) . . ?
O72 S71 C71 98.7(6) . . ?
F72 C71 F73 111.2(9) . . ?
F72 C71 F71 101.1(10) . . ?
F73 C71 F71 102.2(9) . . ?
F72 C71 S71 117.7(9) . . ?
F73 C71 S71 114.5(8) . . ?
F71 C71 S71 107.9(7) . . ?
C100 O100 H10X 111.3 . . ?
C101 C100 O100 114.0(12) . . ?
C101 C100 C102 112.3(13) . . ?
O100 C100 C102 106.6(10) . . ?
C101 C100 H100 107.9 . . ?
O100 C100 H100 107.9 . . ?
C102 C100 H100 107.9 . . ?
C101 C100 H50X 45.3 . . ?
O100 C100 H50X 104.7 . . ?
C102 C100 H50X 74.0 . . ?
H100 C100 H50X 145.1 . . ?
C100 C101 H50X 67.7 . . ?
H10C C101 H50X 47.1 . . ?
H10D C101 H50X 104.1 . . ?
H10E C101 H50X 144.7 . . ?
H50X O500 H50Y 116.2 . . ?
H20X O200 H20Y 105.7 . . ?
H30X O300 H30Y 124.1 . . ?

loop_
_geom_bond_atom_site_label_1
_geom_bond_atom_site_label_2
_geom_bond_distance
_geom_bond_site_symmetry_2
_geom_bond_publ_flag
Fe1 N3 2.026(9) . y
Fe1 N8 2.069(9) . y
Fe1 N4 2.075(7) . y
Fe1 N1 2.081(7) . y
Fe1 N7 2.218(7) . y
Fe1 N2 2.245(10) . y
N1 C1 1.338(12) . ?
N1 C5 1.349(12) . ?
N2 C6 1.491(13) . ?
N2 C7 1.531(17) . ?
N2 H2X 0.8712 . ?
N3 C8 1.303(12) . ?
N3 N4 1.377(10) 3_566 ?
N4 C9 1.298(12) 3_566 ?
N4 N3 1.377(10) 3_566 ?
N5 C9 1.327(12) . ?
N5 C8 1.364(14) . ?
N5 N6 1.428(12) . ?
N6 H6X 0.8615 . ?
N6 H6Y 0.9393 . ?
N7 C10 1.448(13) . ?
N7 C11 1.465(11) . ?
N7 H7X 0.8789 . ?
N8 C12 1.335(12) . ?
N8 C16 1.358(12) . ?
C1 C2 1.384(13) . ?
C1 H1 0.9500 . ?
C2 C3 1.358(16) . ?
C2 H2 0.9500 . ?
C3 C4 1.363(15) . ?
C3 H3 0.9500 . ?
C4 C5 1.388(13) . ?
C4 H4 0.9500 . ?
C5 C6 1.499(14) . ?
C6 H6A 0.9900 . ?
C6 H6B 0.9900 . ?
C7 C8 1.447(14) . ?
C7 H7A 0.9900 . ?
C7 H7B 0.9900 . ?
C9 N4 1.298(12) 3_566 ?
C9 C10 1.485(15) 3_566 ?
C10 C9 1.485(15) 3_566 ?
C10 H10A 0.9900 . ?
C10 H10B 0.9900 . ?
C11 C12 1.478(12) . ?
C11 H11A 0.9900 . ?
C11 H11B 0.9900 . ?
C12 C13 1.375(13) . ?
C13 C14 1.401(15) . ?
C13 H13 0.9500 . ?
C14 C15 1.330(19) . ?
C14 H14 0.9500 . ?
C15 C16 1.354(19) . ?
C15 H15 0.9500 . ?
C16 H16 0.9500 . ?
Fe2 N23 2.045(7) . y
Fe2 N24 2.077(8) . y
Fe2 N28 2.083(6) . y
Fe2 N21 2.104(7) . y
Fe2 N22 2.227(7) . y
Fe2 N27 2.255(9) . y
N21 C21 1.343(10) . ?
N21 C25 1.366(10) . ?
N22 C26 1.478(11) . ?
N22 C27 1.486(12) . ?
N22 H22X 0.8792 . ?
N23 C28 1.313(10) . ?
N23 N24 1.391(10) 3_665 ?
N24 C29 1.308(11) . ?
N24 N23 1.391(10) 3_665 ?
N25 C28 1.343(11) . ?
N25 C29 1.370(12) 3_665 ?
N25 N26 1.436(9) . ?
N26 H26X 0.8728 . ?
N26 H26Y 0.9012 . ?
N27 C30 1.456(14) . ?
N27 C31 1.501(12) . ?
N27 H27X 0.8764 . ?
N28 C36 1.333(11) . ?
N28 C32 1.349(12) . ?
C21 C22 1.355(13) . ?
C21 H21 0.9500 . ?
C22 C23 1.390(13) . ?
C22 H22 0.9500 . ?
C23 C24 1.356(13) . ?
C23 H23 0.9500 . ?
C24 C25 1.371(12) . ?
C24 H24 0.9500 . ?
C25 C26 1.512(11) . ?
C26 H26A 0.9900 . ?
C26 H26B 0.9900 . ?
C27 C28 1.475(12) . ?
C27 H27A 0.9900 . ?
C27 H27B 0.9900 . ?
C29 N25 1.370(12) 3_665 ?
C29 C30 1.496(13) . ?
C30 H30A 0.9900 . ?
C30 H30B 0.9900 . ?
C31 C32 1.506(15) . ?
C31 H31A 0.9900 . ?
C31 H31B 0.9900 . ?
C32 C33 1.407(13) . ?
C33 C34 1.339(15) . ?
C33 H33 0.9500 . ?
C34 C35 1.365(16) . ?
C34 H34 0.9500 . ?
C35 C36 1.376(13) . ?
C35 H35 0.9500 . ?
C36 H36 0.9500 . ?
S41 O43 1.393(8) . ?
S41 O41 1.402(8) . ?
S41 O42 1.442(9) . ?
S41 C41 1.823(13) . ?
C41 F42 1.310(11) . ?
C41 F43 1.317(12) . ?
C41 F41 1.344(12) . ?
S51 O52 1.429(6) . ?
S51 O53 1.439(6) . ?
S51 O51 1.440(6) . ?
S51 C51 1.751(9) . ?
C51 F53 1.334(10) . ?
C51 F52 1.336(10) . ?
C51 F51 1.352(10) . ?
S61 O63 1.428(9) . ?
S61 O61 1.444(9) . ?
S61 O62 1.461(9) . ?
S61 C61 1.611(14) . ?
C61 F63 1.335(14) . ?
C61 F62 1.343(13) . ?
C61 F61 1.396(14) . ?
S71 O73 1.396(8) . ?
S71 O71 1.408(7) . ?
S71 O72 1.506(11) . ?
S71 C71 1.770(12) . ?
C71 F72 1.267(11) . ?
C71 F73 1.308(12) . ?
C71 F71 1.419(14) . ?
O100 C100 1.435(16) . ?
O100 H10X 0.8683 . ?
C100 C101 1.404(18) . ?
C100 C102 1.503(18) . ?
C100 H100 1.0000 . ?
C100 H50X 1.4117 . ?
C101 H10C 0.9800 . ?
C101 H10D 0.9800 . ?
C101 H10E 0.9800 . ?
C101 H50X 1.0853 . ?
C102 H10F 0.9800 . ?
C102 H10G 0.9800 . ?
C102 H10H 0.9800 . ?
O500 H50X 0.8712 . ?
O500 H50Y 0.8671 . ?
O200 H20X 0.8334 . ?
O200 H20Y 0.8838 . ?
O300 H30X 0.8520 . ?
O300 H30Y 0.9036 . ?

loop_
_geom_hbond_atom_site_label_D
_geom_hbond_atom_site_label_H
_geom_hbond_atom_site_label_A
_geom_hbond_distance_DH
_geom_hbond_distance_HA
_geom_hbond_distance_DA
_geom_hbond_angle_DHA
_geom_hbond_site_symmetry_A
N2 H2X O51 0.87 2.39 3.204(10) 155.1 4_565
N6 H6X O43 0.86 2.16 3.005(13) 165.4 3_566
N7 H7X O61 0.88 2.08 2.898(12) 154.4 4_565
N22 H22X O63 0.88 2.18 3.027(12) 160.7 4_565
N26 H26X O500 0.87 2.18 2.68(3) 116.0 2_655
N26 H26X O100 0.87 2.32 3.060(14) 142.6 2_655
N26 H26Y O42 0.90 2.13 2.934(13) 148.7 3_666
N27 H27X O52 0.88 2.29 3.039(10) 143.3 1_554
O100 H10X O62 0.87 2.16 2.863(13) 138.3 4_565
O500 H50Y O73 0.87 1.76 2.62(3) 178.9 2_645
O200 H20X N6 0.83 2.34 3.028(16) 139.8 3_566
O200 H20Y O73 0.88 2.13 2.915(16) 148.2 .
O200 H20Y O71 0.88 2.58 3.373(16) 149.4 .
O300 H30X O43 0.85 2.31 3.16(3) 177.7 3_666
O300 H30Y O200 0.90 1.86 2.76(3) 176.4 .

loop_
_geom_torsion_atom_site_label_1
_geom_torsion_atom_site_label_2
_geom_torsion_atom_site_label_3
_geom_torsion_atom_site_label_4
_geom_torsion
_geom_torsion_site_symmetry_1
_geom_torsion_site_symmetry_4
N3 Fe1 N1 C1 88.9(7) . .
N8 Fe1 N1 C1 -144.0(9) . .
N4 Fe1 N1 C1 -4.4(8) . .
N7 Fe1 N1 C1 -81.5(7) . .
N2 Fe1 N1 C1 164.1(8) . .
N3 Fe1 N1 C5 -87.7(7) . .
N8 Fe1 N1 C5 39.4(13) . .
N4 Fe1 N1 C5 179.1(7) . .
N7 Fe1 N1 C5 101.9(7) . .
N2 Fe1 N1 C5 -12.4(8) . .
N3 Fe1 N2 C6 124.3(8) . .
N8 Fe1 N2 C6 -137.3(8) . .
N4 Fe1 N2 C6 110.4(17) . .
N1 Fe1 N2 C6 26.3(8) . .
N7 Fe1 N2 C6 -60.8(8) . .
N3 Fe1 N2 C7 -0.8(7) . .
N8 Fe1 N2 C7 97.5(7) . .
N4 Fe1 N2 C7 -14.8(19) . .
N1 Fe1 N2 C7 -98.9(7) . .
N7 Fe1 N2 C7 174.1(6) . .
N8 Fe1 N3 C8 -88.5(7) . .
N4 Fe1 N3 C8 176.1(7) . .
N1 Fe1 N3 C8 74.7(7) . .
N7 Fe1 N3 C8 -158.1(11) . .
N2 Fe1 N3 C8 -1.2(6) . .
N8 Fe1 N3 N4 95.8(8) . 3_566
N4 Fe1 N3 N4 0.4(9) . 3_566
N1 Fe1 N3 N4 -101.0(8) . 3_566
N7 Fe1 N3 N4 26.2(18) . 3_566
N2 Fe1 N3 N4 -176.8(8) . 3_566
N3 Fe1 N4 C9 175.5(7) . 3_566
N8 Fe1 N4 C9 77.3(7) . 3_566
N1 Fe1 N4 C9 -89.2(7) . 3_566
N7 Fe1 N4 C9 0.8(7) . 3_566
N2 Fe1 N4 C9 -171.0(13) . 3_566
N3 Fe1 N4 N3 -0.4(9) . 3_566
N8 Fe1 N4 N3 -98.6(8) . 3_566
N1 Fe1 N4 N3 94.9(8) . 3_566
N7 Fe1 N4 N3 -175.1(8) . 3_566
N2 Fe1 N4 N3 13(2) . 3_566
N3 Fe1 N7 C10 -33.2(17) . .
N8 Fe1 N7 C10 -104.8(8) . .
N4 Fe1 N7 C10 -6.7(7) . .
N1 Fe1 N7 C10 94.2(8) . .
N2 Fe1 N7 C10 171.6(7) . .
N3 Fe1 N7 C11 94.6(14) . .
N8 Fe1 N7 C11 23.0(6) . .
N4 Fe1 N7 C11 121.1(6) . .
N1 Fe1 N7 C11 -138.0(6) . .
N2 Fe1 N7 C11 -60.6(6) . .
N3 Fe1 N8 C12 -177.2(6) . .
N4 Fe1 N8 C12 -84.2(7) . .
N1 Fe1 N8 C12 56.2(12) . .
N7 Fe1 N8 C12 -8.8(6) . .
N2 Fe1 N8 C12 106.3(7) . .
N3 Fe1 N8 C16 -2.6(9) . .
N4 Fe1 N8 C16 90.4(9) . .
N1 Fe1 N8 C16 -129.2(10) . .
N7 Fe1 N8 C16 165.9(9) . .
N2 Fe1 N8 C16 -79.1(9) . .
C5 N1 C1 C2 -1.2(15) . .
Fe1 N1 C1 C2 -177.8(8) . .
N1 C1 C2 C3 1.6(17) . .
C1 C2 C3 C4 -2.1(18) . .
C2 C3 C4 C5 2.3(18) . .
C1 N1 C5 C4 1.4(15) . .
Fe1 N1 C5 C4 178.2(8) . .
C1 N1 C5 C6 178.3(10) . .
Fe1 N1 C5 C6 -5.0(13) . .
C3 C4 C5 N1 -2.0(17) . .
C3 C4 C5 C6 -178.7(12) . .
C7 N2 C6 C5 88.7(13) . .
Fe1 N2 C6 C5 -36.0(13) . .
N1 C5 C6 N2 29.0(17) . .
C4 C5 C6 N2 -154.2(12) . .
C6 N2 C7 C8 -119.0(9) . .
Fe1 N2 C7 C8 2.3(10) . .
N4 N3 C8 N5 0.1(10) 3_566 .
Fe1 N3 C8 N5 -176.7(6) . .
N4 N3 C8 C7 -179.9(9) 3_566 .
Fe1 N3 C8 C7 3.4(12) . .
C9 N5 C8 N3 0.4(10) . .
N6 N5 C8 N3 -176.4(8) . .
C9 N5 C8 C7 -179.7(9) . .
N6 N5 C8 C7 3.6(15) . .
N2 C7 C8 N3 -3.7(14) . .
N2 C7 C8 N5 176.4(8) . .
C8 N5 C9 N4 -0.7(11) . 3_566
N6 N5 C9 N4 175.8(9) . 3_566
C8 N5 C9 C10 -177.3(11) . 3_566
N6 N5 C9 C10 -0.8(17) . 3_566
C11 N7 C10 C9 -111.6(10) . 3_566
Fe1 N7 C10 C9 10.7(12) . 3_566
C10 N7 C11 C12 91.4(10) . .
Fe1 N7 C11 C12 -34.6(9) . .
C16 N8 C12 C13 0.6(14) . .
Fe1 N8 C12 C13 175.7(7) . .
C16 N8 C12 C11 176.5(9) . .
Fe1 N8 C12 C11 -8.4(10) . .
N7 C11 C12 N8 30.4(11) . .
N7 C11 C12 C13 -153.8(9) . .
N8 C12 C13 C14 -1.5(15) . .
C11 C12 C13 C14 -177.1(9) . .
C12 C13 C14 C15 2.4(18) . .
C13 C14 C15 C16 -2(2) . .
C14 C15 C16 N8 1(2) . .
C12 N8 C16 C15 -0.5(17) . .
Fe1 N8 C16 C15 -175.2(10) . .
N23 Fe2 N21 C21 92.1(7) . .
N24 Fe2 N21 C21 -1.2(7) . .
N28 Fe2 N21 C21 -130.7(8) . .
N22 Fe2 N21 C21 166.7(7) . .
N27 Fe2 N21 C21 -77.7(7) . .
N23 Fe2 N21 C25 -85.9(6) . .
N24 Fe2 N21 C25 -179.1(6) . .
N28 Fe2 N21 C25 51.4(10) . .
N22 Fe2 N21 C25 -11.3(6) . .
N27 Fe2 N21 C25 104.3(6) . .
N23 Fe2 N22 C26 127.3(6) . .
N24 Fe2 N22 C26 101.8(14) . .
N28 Fe2 N22 C26 -135.8(6) . .
N21 Fe2 N22 C26 25.9(5) . .
N27 Fe2 N22 C26 -57.7(6) . .
N23 Fe2 N22 C27 2.7(6) . .
N24 Fe2 N22 C27 -22.7(17) . .
N28 Fe2 N22 C27 99.7(6) . .
N21 Fe2 N22 C27 -98.7(6) . .
N27 Fe2 N22 C27 177.8(6) . .
N24 Fe2 N23 C28 171.6(6) . .
N28 Fe2 N23 C28 -94.0(6) . .
N21 Fe2 N23 C28 71.9(7) . .
N22 Fe2 N23 C28 -3.1(6) . .
N27 Fe2 N23 C28 -162.2(12) . .
N24 Fe2 N23 N24 -4.4(9) . 3_665
N28 Fe2 N23 N24 89.9(7) . 3_665
N21 Fe2 N23 N24 -104.1(7) . 3_665
N22 Fe2 N23 N24 -179.1(8) . 3_665
N27 Fe2 N23 N24 21.8(18) . 3_665
N23 Fe2 N24 C29 173.7(7) . .
N28 Fe2 N24 C29 76.1(7) . .
N21 Fe2 N24 C29 -87.9(7) . .
N22 Fe2 N24 C29 -161.6(11) . .
N27 Fe2 N24 C29 -0.6(6) . .
N23 Fe2 N24 N23 4.3(8) . 3_665
N28 Fe2 N24 N23 -93.3(7) . 3_665
N21 Fe2 N24 N23 102.7(7) . 3_665
N22 Fe2 N24 N23 29.0(18) . 3_665
N27 Fe2 N24 N23 -170.0(8) . 3_665
N23 Fe2 N27 C30 -36.0(17) . .
N24 Fe2 N27 C30 -9.1(6) . .
N28 Fe2 N27 C30 -106.2(7) . .
N21 Fe2 N27 C30 90.6(7) . .
N22 Fe2 N27 C30 166.5(6) . .
N23 Fe2 N27 C31 89.7(15) . .
N24 Fe2 N27 C31 116.6(7) . .
N28 Fe2 N27 C31 19.5(6) . .
N21 Fe2 N27 C31 -143.7(6) . .
N22 Fe2 N27 C31 -67.8(7) . .
N23 Fe2 N28 C36 1.1(7) . .
N24 Fe2 N28 C36 93.5(7) . .
N21 Fe2 N28 C36 -136.2(8) . .
N22 Fe2 N28 C36 -76.0(7) . .
N27 Fe2 N28 C36 169.1(7) . .
N23 Fe2 N28 C32 -175.4(6) . .
N24 Fe2 N28 C32 -83.0(6) . .
N21 Fe2 N28 C32 47.3(10) . .
N22 Fe2 N28 C32 107.5(6) . .
N27 Fe2 N28 C32 -7.4(6) . .
C25 N21 C21 C22 -0.4(14) . .
Fe2 N21 C21 C22 -178.4(7) . .
N21 C21 C22 C23 2.9(15) . .
C21 C22 C23 C24 -2.6(14) . .
C22 C23 C24 C25 -0.1(14) . .
C21 N21 C25 C24 -2.5(12) . .
Fe2 N21 C25 C24 175.7(6) . .
C21 N21 C25 C26 175.7(8) . .
Fe2 N21 C25 C26 -6.1(9) . .
C23 C24 C25 N21 2.8(13) . .
C23 C24 C25 C26 -175.3(9) . .
C27 N22 C26 C25 88.9(9) . .
Fe2 N22 C26 C25 -36.5(8) . .
N21 C25 C26 N22 29.6(11) . .
C24 C25 C26 N22 -152.2(8) . .
C26 N22 C27 C28 -124.1(8) . .
Fe2 N22 C27 C28 -2.1(9) . .
N24 N23 C28 N25 0.7(9) 3_665 .
Fe2 N23 C28 N25 -176.4(5) . .
N24 N23 C28 C27 -179.9(8) 3_665 .
Fe2 N23 C28 C27 3.1(11) . .
C29 N25 C28 N23 -0.9(9) 3_665 .
N26 N25 C28 N23 176.8(8) . .
C29 N25 C28 C27 179.7(9) 3_665 .
N26 N25 C28 C27 -2.5(14) . .
N22 C27 C28 N23 -0.4(12) . .
N22 C27 C28 N25 178.9(8) . .
N23 N24 C29 N25 0.2(10) 3_665 3_665
Fe2 N24 C29 N25 -171.6(5) . 3_665
N23 N24 C29 C30 -177.3(8) 3_665 .
Fe2 N24 C29 C30 10.9(11) . .
C31 N27 C30 C29 -107.1(9) . .
Fe2 N27 C30 C29 15.7(10) . .
N24 C29 C30 N27 -18.1(13) . .
N25 C29 C30 N27 165.0(9) 3_665 .
C30 N27 C31 C32 97.0(11) . .
Fe2 N27 C31 C32 -28.4(10) . .
C36 N28 C32 C33 -1.5(12) . .
Fe2 N28 C32 C33 175.3(7) . .
C36 N28 C32 C31 176.1(8) . .
Fe2 N28 C32 C31 -7.2(10) . .
N27 C31 C32 N28 25.0(13) . .
N27 C31 C32 C33 -157.5(9) . .
N28 C32 C33 C34 -0.1(15) . .
C31 C32 C33 C34 -177.6(10) . .
C32 C33 C34 C35 1.9(15) . .
C33 C34 C35 C36 -2.1(15) . .
C32 N28 C36 C35 1.3(12) . .
Fe2 N28 C36 C35 -175.2(7) . .
C34 C35 C36 N28 0.5(14) . .
O43 S41 C41 F42 179.7(8) . .
O41 S41 C41 F42 -58.7(9) . .
O42 S41 C41 F42 58.8(10) . .
O43 S41 C41 F43 59.0(9) . .
O41 S41 C41 F43 -179.4(7) . .
O42 S41 C41 F43 -61.9(9) . .
O43 S41 C41 F41 -59.2(9) . .
O41 S41 C41 F41 62.4(8) . .
O42 S41 C41 F41 179.9(9) . .
O52 S51 C51 F53 -178.8(6) . .
O53 S51 C51 F53 61.9(7) . .
O51 S51 C51 F53 -56.6(7) . .
O52 S51 C51 F52 -59.2(8) . .
O53 S51 C51 F52 -178.4(7) . .
O51 S51 C51 F52 63.0(8) . .
O52 S51 C51 F51 60.3(7) . .
O53 S51 C51 F51 -58.9(7) . .
O51 S51 C51 F51 -177.5(7) . .
O63 S61 C61 F63 -60.4(11) . .
O61 S61 C61 F63 179.7(10) . .
O62 S61 C61 F63 59.6(11) . .
O63 S61 C61 F62 59.3(14) . .
O61 S61 C61 F62 -60.6(13) . .
O62 S61 C61 F62 179.3(12) . .
O63 S61 C61 F61 179.8(10) . .
O61 S61 C61 F61 59.8(11) . .
O62 S61 C61 F61 -60.3(12) . .
O73 S71 C71 F72 -176.2(10) . .
O71 S71 C71 F72 -47.3(11) . .
O72 S71 C71 F72 69.2(10) . .
O73 S71 C71 F73 50.3(11) . .
O71 S71 C71 F73 179.2(9) . .
O72 S71 C71 F73 -64.3(10) . .
O73 S71 C71 F71 -62.7(9) . .
O71 S71 C71 F71 66.2(8) . .
O72 S71 C71 F71 -177.3(7) . .
